data_7023558
loop_
_publ_author_name
'Chi, Yan-Hui'
'Shi, Jing-Min'
'Li, Hong-Nan'
'Wei, Wei'
'Cottrill, Ethan'
'Pan, Ning'
'Chen, Hu'
'Liang, Yuan'
'Yu, Li'
'Zhang, Yi-Quan'
'Hou, Chao'

_publ_section_title
;
 \p-\p Stacking, spin density and magnetic coupling strength.
;
_journal_issue 44
_journal_name_full 'Dalton transactions (Cambridge, England : 2003)'
_journal_page_first 15559
_journal_page_last 15569
_journal_paper_doi 10.1039/c3dt51476e
_journal_volume 42
_journal_year 2013
_chemical_formula_sum 'C30 H24 Cl2 Cu N10 O9'
_chemical_formula_weight 803.03
_chemical_name_systematic
;
?
;
_space_group_IT_number 14
_symmetry_cell_setting monoclinic
_symmetry_space_group_name_Hall '-P 2yn'
_symmetry_space_group_name_H-M 'P 1 21/n 1'
_atom_sites_solution_hydrogens geom
_atom_sites_solution_primary direct
_atom_sites_solution_secondary difmap
_audit_creation_method SHELXL-97
_cell_angle_alpha 90.00
_cell_angle_beta 98.795(2)
_cell_angle_gamma 90.00
_cell_formula_units_Z 4
_cell_length_a 11.0975(19)
_cell_length_b 14.246(2)
_cell_length_c 20.649(4)
_cell_measurement_reflns_used 3922
_cell_measurement_temperature 298(2)
_cell_measurement_theta_max 23.5495
_cell_measurement_theta_min 2.4335
_cell_volume 3226.1(9)
_computing_cell_refinement 'SAINT (Bruker, 1997)'
_computing_data_collection 'SMART (Bruker, 1997)'
_computing_data_reduction SAINT
_computing_molecular_graphics SHELXTL
_computing_publication_material 'SHELXTL and local programs'
_computing_structure_refinement SHELXTL
_computing_structure_solution 'SHELXTL (Bruker, 2001)'
_diffrn_ambient_temperature 298(2)
_diffrn_measured_fraction_theta_full 0.994
_diffrn_measured_fraction_theta_max 0.994
_diffrn_measurement_device_type 'Bruker SMART APEX CCD'
_diffrn_measurement_method '\f and \w scans'
_diffrn_radiation_monochromator graphite
_diffrn_radiation_source 'fine-focus sealed tube'
_diffrn_radiation_type MoK\a
_diffrn_radiation_wavelength 0.71073
_diffrn_reflns_av_R_equivalents 0.0343
_diffrn_reflns_av_sigmaI/netI 0.0495
_diffrn_reflns_limit_h_max 14
_diffrn_reflns_limit_h_min -9
_diffrn_reflns_limit_k_max 18
_diffrn_reflns_limit_k_min -17
_diffrn_reflns_limit_l_max 26
_diffrn_reflns_limit_l_min -26
_diffrn_reflns_number 18587
_diffrn_reflns_theta_full 27.00
_diffrn_reflns_theta_max 27.00
_diffrn_reflns_theta_min 1.74
_exptl_absorpt_coefficient_mu 0.916
_exptl_absorpt_correction_T_max 0.8525
_exptl_absorpt_correction_T_min 0.7645
_exptl_absorpt_correction_type multi-scan
_exptl_absorpt_process_details 'SADABS (Sheldrick, 1996)'
_exptl_crystal_colour blue
_exptl_crystal_density_diffrn 1.653
_exptl_crystal_density_method 'not measured'
_exptl_crystal_description block
_exptl_crystal_F_000 1636
_exptl_crystal_size_max 0.31
_exptl_crystal_size_mid 0.21
_exptl_crystal_size_min 0.18
_refine_diff_density_max 0.975
_refine_diff_density_min -0.517
_refine_diff_density_rms 0.090
_refine_ls_extinction_method none
_refine_ls_goodness_of_fit_ref 1.053
_refine_ls_hydrogen_treatment constr
_refine_ls_matrix_type full
_refine_ls_number_parameters 470
_refine_ls_number_reflns 6992
_refine_ls_number_restraints 0
_refine_ls_restrained_S_all 1.053
_refine_ls_R_factor_all 0.0880
_refine_ls_R_factor_gt 0.0585
_refine_ls_shift/su_max 0.001
_refine_ls_shift/su_mean 0.000
_refine_ls_structure_factor_coef Fsqd
_refine_ls_weighting_details 'calc w=1/[\s^2^(Fo^2^)+(0.1050P)^2^+0.0000P] where P=(Fo^2^+2Fc^2^)/3'
_refine_ls_weighting_scheme calc
_refine_ls_wR_factor_gt 0.1619
_refine_ls_wR_factor_ref 0.1758
_reflns_number_gt 4826
_reflns_number_total 6992
_reflns_threshold_expression >2sigma(I)
_cod_data_source_file c3dt51476e.txt
_cod_data_source_block 71129cm
_cod_depositor_comments
;
The following automatic conversions were performed:

'_symmetry_cell_setting' value 'Monoclinic' changed to 'monoclinic'
according to /home/saulius/struct/CIF-dictionaries/cif_core.dic
dictionary named 'cif_core.dic' version 2.4.2 from 2011-04-26.

Automatic conversion script
Id: cif_fix_values 1891 2012-01-12 08:04:46Z andrius 
;
_cod_original_cell_volume 3226.0(9)
_cod_original_sg_symbol_H-M 'P2(1)/n '
_cod_database_code 7023558

loop_
_symmetry_equiv_pos_as_xyz
'x, y, z'
'-x+1/2, y+1/2, -z+1/2'
'-x, -y, -z'
'x-1/2, -y-1/2, z-1/2'

loop_
_atom_site_label
_atom_site_type_symbol
_atom_site_fract_x
_atom_site_fract_y
_atom_site_fract_z
_atom_site_U_iso_or_equiv
_atom_site_adp_type
_atom_site_occupancy
_atom_site_symmetry_multiplicity
_atom_site_calc_flag
_atom_site_refinement_flags
C1 C 0.5854(10) 0.0487(11) 0.1879(5) 0.238(8) Uani 1 1 d .
H1A H 0.5390 -0.0065 0.1738 0.356 Uiso 1 1 calc R
H1B H 0.6680 0.0406 0.1802 0.356 Uiso 1 1 calc R
H1C H 0.5501 0.1021 0.1638 0.356 Uiso 1 1 calc R
C2 C 1.1677(4) 0.4052(3) 0.19882(19) 0.0490(9) Uani 1 1 d .
H2 H 1.1369 0.4659 0.1982 0.059 Uiso 1 1 calc R
C3 C 1.2882(4) 0.2938(3) 0.21731(19) 0.0490(9) Uani 1 1 d .
H3 H 1.3565 0.2569 0.2309 0.059 Uiso 1 1 calc R
C4 C 1.1471(3) 0.1719(2) 0.16094(15) 0.0344(7) Uani 1 1 d .
C5 C 1.2231(3) 0.0932(3) 0.16916(17) 0.0425(8) Uani 1 1 d .
H5 H 1.3017 0.0975 0.1923 0.051 Uiso 1 1 calc R
C6 C 1.1799(3) 0.0110(2) 0.14281(17) 0.0419(8) Uani 1 1 d .
H6 H 1.2295 -0.0419 0.1475 0.050 Uiso 1 1 calc R
C7 C 0.9900(3) 0.0860(2) 0.10359(15) 0.0325(7) Uani 1 1 d .
C8 C 1.0599(3) 0.0045(2) 0.10808(16) 0.0375(8) Uani 1 1 d .
C9 C 1.0064(4) -0.0784(2) 0.07712(19) 0.0462(9) Uani 1 1 d .
H9 H 1.0514 -0.1336 0.0794 0.055 Uiso 1 1 calc R
C10 C 0.8910(4) -0.0776(2) 0.04452(19) 0.0466(9) Uani 1 1 d .
H10 H 0.8583 -0.1326 0.0249 0.056 Uiso 1 1 calc R
C11 C 0.8175(3) 0.0059(2) 0.03931(18) 0.0404(8) Uani 1 1 d .
C12 C 0.8691(3) 0.0880(2) 0.06972(16) 0.0347(7) Uani 1 1 d .
C13 C 0.6979(4) 0.0132(3) 0.0049(2) 0.0539(10) Uani 1 1 d .
H13 H 0.6595 -0.0389 -0.0161 0.065 Uiso 1 1 calc R
C14 C 0.6395(4) 0.0969(3) 0.0026(2) 0.0560(10) Uani 1 1 d .
H14 H 0.5606 0.1023 -0.0199 0.067 Uiso 1 1 calc R
C15 C 0.6976(3) 0.1749(3) 0.03418(19) 0.0463(9) Uani 1 1 d .
H15 H 0.6556 0.2316 0.0320 0.056 Uiso 1 1 calc R
C16 C 1.0199(4) 0.3539(3) -0.0296(2) 0.0521(10) Uani 1 1 d .
H16 H 1.0884 0.3175 -0.0327 0.062 Uiso 1 1 calc R
C17 C 0.8793(4) 0.4520(3) -0.0543(2) 0.0530(10) Uani 1 1 d .
H17 H 0.8271 0.4973 -0.0755 0.064 Uiso 1 1 calc R
C18 C 0.7842(3) 0.4282(2) 0.04719(18) 0.0407(8) Uani 1 1 d .
C19 C 0.6895(4) 0.4938(2) 0.0337(2) 0.0519(10) Uani 1 1 d .
H19 H 0.6779 0.5274 -0.0054 0.062 Uiso 1 1 calc R
C20 C 0.6149(4) 0.5069(3) 0.0797(2) 0.0545(11) Uani 1 1 d .
H20 H 0.5515 0.5501 0.0719 0.065 Uiso 1 1 calc R
C21 C 0.6323(3) 0.4564(2) 0.1385(2) 0.0460(9) Uani 1 1 d .
C22 C 0.7281(3) 0.3910(2) 0.14735(17) 0.0366(8) Uani 1 1 d .
C23 C 0.7534(3) 0.3364(2) 0.20526(18) 0.0403(8) Uani 1 1 d .
C24 C 0.6834(4) 0.3501(3) 0.2552(2) 0.0512(10) Uani 1 1 d .
C25 C 0.5595(4) 0.4660(3) 0.1896(2) 0.0593(11) Uani 1 1 d .
H25 H 0.4944 0.5079 0.1845 0.071 Uiso 1 1 calc R
C26 C 0.5837(4) 0.4156(3) 0.2447(2) 0.0660(13) Uani 1 1 d .
H26 H 0.5347 0.4232 0.2771 0.079 Uiso 1 1 calc R
C27 C 0.7183(5) 0.2978(4) 0.3130(2) 0.0677(13) Uani 1 1 d .
H27 H 0.6749 0.3036 0.3480 0.081 Uiso 1 1 calc R
C28 C 0.8157(5) 0.2390(4) 0.3174(2) 0.0715(14) Uani 1 1 d .
H28 H 0.8411 0.2064 0.3561 0.086 Uiso 1 1 calc R
C29 C 0.8760(4) 0.2278(3) 0.2651(2) 0.0538(10) Uani 1 1 d .
H29 H 0.9399 0.1850 0.2685 0.065 Uiso 1 1 calc R
C30 C 0.5843(6) 0.0629(6) 0.2555(6) 0.157(4) Uani 1 1 d .
H30A H 0.6589 0.0955 0.2731 0.188 Uiso 1 1 calc R
H30B H 0.5873 0.0018 0.2763 0.188 Uiso 1 1 calc R
Cl1 Cl 0.32106(10) 0.71710(7) 0.13462(5) 0.0556(3) Uani 1 1 d .
Cl2 Cl 0.36680(10) 0.27465(7) 0.04506(6) 0.0554(3) Uani 1 1 d .
Cu1 Cu 0.92509(4) 0.27692(3) 0.11802(2) 0.03499(16) Uani 1 1 d .
N1 N 1.1034(3) 0.3348(2) 0.17163(14) 0.0413(7) Uani 1 1 d .
N2 N 1.1829(3) 0.2617(2) 0.18424(14) 0.0363(6) Uani 1 1 d .
N3 N 1.2818(3) 0.3840(2) 0.22780(17) 0.0536(8) Uani 1 1 d .
N4 N 1.0345(2) 0.16869(18) 0.12956(13) 0.0327(6) Uani 1 1 d .
N5 N 0.8090(3) 0.17192(19) 0.06693(14) 0.0375(6) Uani 1 1 d .
N6 N 0.8476(3) 0.27524(19) 0.20966(14) 0.0405(7) Uani 1 1 d .
N7 N 0.8046(3) 0.37841(18) 0.10198(14) 0.0364(6) Uani 1 1 d .
N8 N 0.8675(3) 0.4115(2) 0.00401(14) 0.0413(7) Uani 1 1 d .
N9 N 0.9591(3) 0.3477(2) 0.02001(15) 0.0459(8) Uani 1 1 d .
N10 N 0.9747(3) 0.4179(3) -0.07620(17) 0.0612(9) Uani 1 1 d .
O1 O 0.4656(4) 0.3269(3) 0.0363(3) 0.1177(17) Uani 1 1 d .
O2 O 0.2835(5) 0.3345(4) 0.0687(2) 0.153(2) Uani 1 1 d .
O3 O 0.3195(7) 0.2478(5) -0.0207(2) 0.173(3) Uani 1 1 d .
O4 O 0.3960(6) 0.1979(4) 0.0834(3) 0.157(2) Uani 1 1 d .
O5 O 0.3842(4) 0.7982(3) 0.1607(2) 0.1010(13) Uani 1 1 d .
O6 O 0.3797(4) 0.6724(3) 0.0867(2) 0.1076(14) Uani 1 1 d .
O7 O 0.3156(4) 0.6526(3) 0.18530(18) 0.1025(14) Uani 1 1 d .
O8 O 0.2052(3) 0.7454(3) 0.1048(2) 0.1056(15) Uani 1 1 d .
O9 O 0.4810(3) 0.1156(3) 0.2760(2) 0.0941(12) Uani 1 1 d .
H9A H 0.4888 0.1170 0.3161 0.141 Uiso 1 1 calc R

loop_
_atom_site_aniso_label
_atom_site_aniso_U_11
_atom_site_aniso_U_22
_atom_site_aniso_U_33
_atom_site_aniso_U_23
_atom_site_aniso_U_13
_atom_site_aniso_U_12
C1 0.198(11) 0.411(19) 0.114(7) 0.077(10) 0.057(7) 0.199(13)
C2 0.054(2) 0.045(2) 0.049(2) -0.0040(18) 0.014(2) 0.0042(19)
C3 0.034(2) 0.063(3) 0.047(2) -0.0011(19) -0.0009(17) 0.0007(17)
C4 0.0348(18) 0.0399(19) 0.0287(16) 0.0024(14) 0.0055(14) 0.0035(15)
C5 0.0361(19) 0.049(2) 0.0398(19) 0.0083(16) -0.0008(16) 0.0101(16)
C6 0.049(2) 0.0375(19) 0.0402(19) 0.0106(15) 0.0089(17) 0.0156(16)
C7 0.0394(18) 0.0295(16) 0.0294(16) 0.0001(13) 0.0076(14) 0.0015(14)
C8 0.045(2) 0.0339(18) 0.0354(18) 0.0058(14) 0.0130(16) 0.0048(15)
C9 0.061(3) 0.0291(18) 0.051(2) 0.0052(16) 0.017(2) 0.0102(17)
C10 0.064(3) 0.0288(18) 0.049(2) -0.0037(16) 0.015(2) -0.0050(17)
C11 0.045(2) 0.0333(18) 0.045(2) -0.0036(15) 0.0104(17) -0.0083(15)
C12 0.0379(18) 0.0339(17) 0.0326(17) 0.0013(14) 0.0068(15) 0.0016(14)
C13 0.050(2) 0.051(2) 0.060(3) -0.0081(19) 0.006(2) -0.0152(19)
C14 0.041(2) 0.058(3) 0.066(3) -0.004(2) -0.003(2) -0.0054(19)
C15 0.036(2) 0.048(2) 0.053(2) -0.0026(18) 0.0022(17) 0.0047(17)
C16 0.051(2) 0.054(2) 0.052(2) 0.0015(19) 0.009(2) -0.0019(19)
C17 0.057(3) 0.048(2) 0.051(2) 0.0149(19) 0.001(2) -0.0030(19)
C18 0.043(2) 0.0305(17) 0.046(2) 0.0002(15) -0.0008(17) -0.0022(15)
C19 0.057(2) 0.034(2) 0.059(2) 0.0035(18) -0.010(2) 0.0055(17)
C20 0.043(2) 0.038(2) 0.077(3) -0.011(2) -0.011(2) 0.0118(17)
C21 0.037(2) 0.0347(19) 0.063(2) -0.0126(18) -0.0032(18) 0.0015(15)
C22 0.0323(17) 0.0324(17) 0.0446(19) -0.0070(15) 0.0039(15) -0.0005(14)
C23 0.0342(18) 0.0398(19) 0.046(2) -0.0081(16) 0.0041(16) 0.0006(15)
C24 0.045(2) 0.056(2) 0.054(2) -0.0126(19) 0.0141(19) -0.0025(18)
C25 0.039(2) 0.060(3) 0.080(3) -0.016(2) 0.011(2) 0.0120(19)
C26 0.055(3) 0.078(3) 0.070(3) -0.023(3) 0.025(2) 0.001(2)
C27 0.074(3) 0.084(3) 0.051(3) -0.002(2) 0.028(2) -0.004(3)
C28 0.088(4) 0.084(3) 0.044(2) 0.016(2) 0.016(3) 0.010(3)
C29 0.053(2) 0.058(3) 0.050(2) 0.0023(19) 0.005(2) 0.0065(19)
C30 0.061(4) 0.115(6) 0.282(13) -0.009(7) -0.015(6) 0.020(4)
Cl1 0.0556(6) 0.0584(6) 0.0497(6) -0.0066(5) -0.0015(5) 0.0097(5)
Cl2 0.0532(6) 0.0483(6) 0.0671(7) 0.0075(5) 0.0164(5) -0.0001(5)
Cu1 0.0349(3) 0.0316(2) 0.0379(3) -0.00072(17) 0.00398(18) 0.00436(17)
N1 0.0390(17) 0.0402(17) 0.0442(17) 0.0024(14) 0.0046(14) 0.0087(14)
N2 0.0347(16) 0.0384(15) 0.0351(15) 0.0005(12) 0.0028(13) 0.0049(12)
N3 0.052(2) 0.050(2) 0.058(2) -0.0131(16) 0.0093(17) -0.0046(16)
N4 0.0329(15) 0.0318(14) 0.0336(14) 0.0010(12) 0.0054(12) 0.0034(12)
N5 0.0359(16) 0.0332(15) 0.0432(16) -0.0012(13) 0.0053(13) 0.0029(12)
N6 0.0407(17) 0.0424(17) 0.0382(16) 0.0004(13) 0.0054(14) 0.0020(13)
N7 0.0393(16) 0.0266(13) 0.0424(16) -0.0017(12) 0.0031(13) 0.0017(12)
N8 0.0473(18) 0.0337(15) 0.0407(16) 0.0059(13) -0.0001(14) -0.0017(13)
N9 0.0467(18) 0.0403(17) 0.0476(18) 0.0042(14) -0.0022(15) 0.0037(14)
N10 0.067(2) 0.064(2) 0.052(2) 0.0083(18) 0.0058(19) -0.0033(19)
O1 0.068(3) 0.082(3) 0.204(5) 0.027(3) 0.023(3) -0.005(2)
O2 0.153(4) 0.211(5) 0.115(3) 0.092(4) 0.086(3) 0.124(4)
O3 0.247(8) 0.183(5) 0.085(3) -0.045(4) 0.009(4) -0.072(5)
O4 0.219(6) 0.104(3) 0.168(5) 0.077(3) 0.101(5) 0.062(4)
O5 0.090(3) 0.079(2) 0.124(3) -0.020(2) -0.014(3) -0.011(2)
O6 0.132(4) 0.109(3) 0.092(3) -0.007(2) 0.051(3) 0.037(3)
O7 0.163(4) 0.081(3) 0.067(2) 0.015(2) 0.031(3) 0.006(3)
O8 0.063(2) 0.084(2) 0.156(4) -0.018(3) -0.031(3) 0.0216(19)
O9 0.078(3) 0.108(3) 0.092(3) 0.025(2) -0.002(2) 0.007(2)

loop_
_atom_type_symbol
_atom_type_description
_atom_type_scat_dispersion_real
_atom_type_scat_dispersion_imag
_atom_type_scat_source
C C 0.0033 0.0016 'International Tables Vol C Tables 4.2.6.8 and 6.1.1.4'
H H 0.0000 0.0000 'International Tables Vol C Tables 4.2.6.8 and 6.1.1.4'
N N 0.0061 0.0033 'International Tables Vol C Tables 4.2.6.8 and 6.1.1.4'
O O 0.0106 0.0060 'International Tables Vol C Tables 4.2.6.8 and 6.1.1.4'
Cu Cu 0.3201 1.2651 'International Tables Vol C Tables 4.2.6.8 and 6.1.1.4'
Cl Cl 0.1484 0.1585 'International Tables Vol C Tables 4.2.6.8 and 6.1.1.4'

loop_
_geom_angle_atom_site_label_1
_geom_angle_atom_site_label_2
_geom_angle_atom_site_label_3
_geom_angle
C30 C1 H1A 109.5
C30 C1 H1B 109.5
H1A C1 H1B 109.5
C30 C1 H1C 109.5
H1A C1 H1C 109.5
H1B C1 H1C 109.5
N1 C2 N3 115.6(3)
N1 C2 H2 122.2
N3 C2 H2 122.2
N3 C3 N2 110.8(4)
N3 C3 H3 124.6
N2 C3 H3 124.6
N4 C4 C5 122.8(3)
N4 C4 N2 113.4(3)
C5 C4 N2 123.8(3)
C6 C5 C4 118.5(3)
C6 C5 H5 120.8
C4 C5 H5 120.8
C5 C6 C8 120.7(3)
C5 C6 H6 119.7
C8 C6 H6 119.7
N4 C7 C8 122.2(3)
N4 C7 C12 116.0(3)
C8 C7 C12 121.7(3)
C7 C8 C6 116.8(3)
C7 C8 C9 118.0(3)
C6 C8 C9 125.2(3)
C10 C9 C8 120.9(3)
C10 C9 H9 119.6
C8 C9 H9 119.6
C9 C10 C11 121.8(3)
C9 C10 H10 119.1
C11 C10 H10 119.1
C12 C11 C13 116.8(3)
C12 C11 C10 117.8(3)
C13 C11 C10 125.3(3)
N5 C12 C11 123.1(3)
N5 C12 C7 117.2(3)
C11 C12 C7 119.7(3)
C14 C13 C11 119.4(4)
C14 C13 H13 120.3
C11 C13 H13 120.3
C13 C14 C15 120.1(4)
C13 C14 H14 120.0
C15 C14 H14 120.0
N5 C15 C14 123.0(4)
N5 C15 H15 118.5
C14 C15 H15 118.5
N9 C16 N10 114.7(4)
N9 C16 H16 122.6
N10 C16 H16 122.6
N10 C17 N8 110.0(4)
N10 C17 H17 125.0
N8 C17 H17 125.0
N7 C18 N8 114.2(3)
N7 C18 C19 123.5(4)
N8 C18 C19 122.3(3)
C20 C19 C18 117.9(4)
C20 C19 H19 121.0
C18 C19 H19 121.0
C19 C20 C21 121.1(3)
C19 C20 H20 119.5
C21 C20 H20 119.5
C20 C21 C22 117.0(4)
C20 C21 C25 125.0(4)
C22 C21 C25 118.0(4)
N7 C22 C21 122.3(3)
N7 C22 C23 116.2(3)
C21 C22 C23 121.4(3)
N6 C23 C24 123.5(4)
N6 C23 C22 117.5(3)
C24 C23 C22 119.0(3)
C23 C24 C27 116.1(4)
C23 C24 C26 118.7(4)
C27 C24 C26 125.2(4)
C26 C25 C21 120.9(4)
C26 C25 H25 119.5
C21 C25 H25 119.5
C25 C26 C24 121.8(4)
C25 C26 H26 119.1
C24 C26 H26 119.1
C28 C27 C24 119.7(4)
C28 C27 H27 120.2
C24 C27 H27 120.2
C27 C28 C29 120.1(4)
C27 C28 H28 120.0
C29 C28 H28 120.0
N6 C29 C28 122.9(4)
N6 C29 H29 118.6
C28 C29 H29 118.6
C1 C30 O9 118.6(7)
C1 C30 H30A 107.7
O9 C30 H30A 107.7
C1 C30 H30B 107.7
O9 C30 H30B 107.7
H30A C30 H30B 107.1
O8 Cl1 O7 112.1(3)
O8 Cl1 O5 107.5(3)
O7 Cl1 O5 109.1(3)
O8 Cl1 O6 108.2(3)
O7 Cl1 O6 107.7(2)
O5 Cl1 O6 112.4(3)
O4 Cl2 O1 113.1(3)
O4 Cl2 O2 113.5(3)
O1 Cl2 O2 107.6(3)
O4 Cl2 O3 111.0(4)
O1 Cl2 O3 101.9(4)
O2 Cl2 O3 109.1(4)
N4 Cu1 N7 174.98(11)
N4 Cu1 N5 79.90(11)
N7 Cu1 N5 95.08(11)
N4 Cu1 N6 101.79(11)
N7 Cu1 N6 78.86(11)
N5 Cu1 N6 97.55(11)
N4 Cu1 N1 75.43(11)
N7 Cu1 N1 109.57(11)
N5 Cu1 N1 155.12(10)
N6 Cu1 N1 90.63(11)
N4 Cu1 N9 105.40(11)
N7 Cu1 N9 74.51(11)
N5 Cu1 N9 92.24(11)
N6 Cu1 N9 152.31(10)
N1 Cu1 N9 91.22(11)
C2 N1 N2 102.1(3)
C2 N1 Cu1 150.1(3)
N2 N1 Cu1 107.8(2)
C3 N2 N1 108.9(3)
C3 N2 C4 131.7(3)
N1 N2 C4 119.4(3)
C3 N3 C2 102.6(3)
C4 N4 C7 119.1(3)
C4 N4 Cu1 123.9(2)
C7 N4 Cu1 117.1(2)
C15 N5 C12 117.6(3)
C15 N5 Cu1 132.6(2)
C12 N5 Cu1 109.7(2)
C29 N6 C23 117.8(3)
C29 N6 Cu1 132.6(3)
C23 N6 Cu1 109.6(2)
C18 N7 C22 118.1(3)
C18 N7 Cu1 124.2(2)
C22 N7 Cu1 117.3(2)
C17 N8 N9 109.1(3)
C17 N8 C18 130.9(3)
N9 N8 C18 119.9(3)
C16 N9 N8 102.6(3)
C16 N9 Cu1 150.8(3)
N8 N9 Cu1 106.4(2)
C17 N10 C16 103.5(3)
C30 O9 H9A 109.5

loop_
_geom_bond_atom_site_label_1
_geom_bond_atom_site_label_2
_geom_bond_distance
C1 C30 1.411(12)
C1 H1A 0.9600
C1 H1B 0.9600
C1 H1C 0.9600
C2 N1 1.306(5)
C2 N3 1.349(5)
C2 H2 0.9300
C3 N3 1.307(5)
C3 N2 1.341(5)
C3 H3 0.9300
C4 N4 1.318(4)
C4 C5 1.397(5)
C4 N2 1.402(4)
C5 C6 1.348(5)
C5 H5 0.9300
C6 C8 1.416(5)
C6 H6 0.9300
C7 N4 1.355(4)
C7 C8 1.392(4)
C7 C12 1.415(5)
C8 C9 1.428(5)
C9 C10 1.353(5)
C9 H9 0.9300
C10 C11 1.437(5)
C10 H10 0.9300
C11 C12 1.406(5)
C11 C13 1.410(5)
C12 N5 1.366(4)
C13 C14 1.353(6)
C13 H13 0.9300
C14 C15 1.396(5)
C14 H14 0.9300
C15 N5 1.317(4)
C15 H15 0.9300
C16 N9 1.313(5)
C16 N10 1.364(5)
C16 H16 0.9300
C17 N10 1.308(5)
C17 N8 1.359(5)
C17 H17 0.9300
C18 N7 1.325(4)
C18 N8 1.400(5)
C18 C19 1.402(5)
C19 C20 1.365(6)
C19 H19 0.9300
C20 C21 1.399(6)
C20 H20 0.9300
C21 C22 1.405(5)
C21 C25 1.430(6)
C22 N7 1.369(4)
C22 C23 1.418(5)
C23 N6 1.353(4)
C23 C24 1.397(5)
C24 C27 1.410(6)
C24 C26 1.438(6)
C25 C26 1.336(7)
C25 H25 0.9300
C26 H26 0.9300
C27 C28 1.360(7)
C27 H27 0.9300
C28 C29 1.365(6)
C28 H28 0.9300
C29 N6 1.325(5)
C29 H29 0.9300
C30 O9 1.485(8)
C30 H30A 0.9700
C30 H30B 0.9700
Cl1 O8 1.398(4)
Cl1 O7 1.401(4)
Cl1 O5 1.415(4)
Cl1 O6 1.417(4)
Cl2 O4 1.360(4)
Cl2 O1 1.360(4)
Cl2 O2 1.399(4)
Cl2 O3 1.432(5)
Cu1 N4 1.954(3)
Cu1 N7 1.963(3)
Cu1 N5 2.143(3)
Cu1 N6 2.195(3)
Cu1 N1 2.270(3)
Cu1 N9 2.343(3)
N1 N2 1.365(4)
N8 N9 1.366(4)
O9 H9A 0.8200

loop_
_geom_hbond_atom_site_label_D
_geom_hbond_atom_site_label_H
_geom_hbond_atom_site_label_A
_geom_hbond_distance_DH
_geom_hbond_distance_HA
_geom_hbond_distance_DA
_geom_hbond_angle_DHA
_geom_hbond_site_symmetry_A
O9 H9A N10 0.82 2.31 3.101(5) 163.0 4_566

loop_
_geom_torsion_atom_site_label_1
_geom_torsion_atom_site_label_2
_geom_torsion_atom_site_label_3
_geom_torsion_atom_site_label_4
_geom_torsion
N4 C4 C5 C6 1.3(5)
N2 C4 C5 C6 -178.0(3)
C4 C5 C6 C8 -0.5(5)
N4 C7 C8 C6 1.6(5)
C12 C7 C8 C6 179.6(3)
N4 C7 C8 C9 -177.8(3)
C12 C7 C8 C9 0.2(5)
C5 C6 C8 C7 -0.8(5)
C5 C6 C8 C9 178.5(3)
C7 C8 C9 C10 -0.1(5)
C6 C8 C9 C10 -179.5(3)
C8 C9 C10 C11 0.2(6)
C9 C10 C11 C12 -0.4(5)
C9 C10 C11 C13 178.3(4)
C13 C11 C12 N5 -0.1(5)
C10 C11 C12 N5 178.6(3)
C13 C11 C12 C7 -178.3(3)
C10 C11 C12 C7 0.4(5)
N4 C7 C12 N5 -0.5(4)
C8 C7 C12 N5 -178.6(3)
N4 C7 C12 C11 177.8(3)
C8 C7 C12 C11 -0.3(5)
C12 C11 C13 C14 0.0(6)
C10 C11 C13 C14 -178.6(4)
C11 C13 C14 C15 0.0(6)
C13 C14 C15 N5 0.0(7)
N7 C18 C19 C20 0.1(6)
N8 C18 C19 C20 -178.3(3)
C18 C19 C20 C21 0.0(6)
C19 C20 C21 C22 -1.1(5)
C19 C20 C21 C25 179.5(4)
C20 C21 C22 N7 2.2(5)
C25 C21 C22 N7 -178.4(3)
C20 C21 C22 C23 179.9(3)
C25 C21 C22 C23 -0.6(5)
N7 C22 C23 N6 -2.0(5)
C21 C22 C23 N6 -179.9(3)
N7 C22 C23 C24 176.1(3)
C21 C22 C23 C24 -1.8(5)
N6 C23 C24 C27 1.8(6)
C22 C23 C24 C27 -176.2(4)
N6 C23 C24 C26 -178.7(4)
C22 C23 C24 C26 3.3(6)
C20 C21 C25 C26 -179.1(4)
C22 C21 C25 C26 1.4(6)
C21 C25 C26 C24 0.2(7)
C23 C24 C26 C25 -2.6(7)
C27 C24 C26 C25 176.8(5)
C23 C24 C27 C28 0.4(7)
C26 C24 C27 C28 -179.0(5)
C24 C27 C28 C29 -2.7(8)
C27 C28 C29 N6 3.0(8)
N3 C2 N1 N2 0.1(4)
N3 C2 N1 Cu1 176.4(3)
N4 Cu1 N1 C2 -179.1(5)
N7 Cu1 N1 C2 1.3(5)
N5 Cu1 N1 C2 173.2(4)
N6 Cu1 N1 C2 -77.1(5)
N9 Cu1 N1 C2 75.3(5)
N4 Cu1 N1 N2 -2.90(19)
N7 Cu1 N1 N2 177.52(19)
N5 Cu1 N1 N2 -10.5(4)
N6 Cu1 N1 N2 99.1(2)
N9 Cu1 N1 N2 -108.5(2)
N3 C3 N2 N1 0.8(4)
N3 C3 N2 C4 178.6(3)
C2 N1 N2 C3 -0.5(4)
Cu1 N1 N2 C3 -178.6(2)
C2 N1 N2 C4 -178.6(3)
Cu1 N1 N2 C4 3.3(3)
N4 C4 N2 C3 -179.3(3)
C5 C4 N2 C3 0.0(6)
N4 C4 N2 N1 -1.7(4)
C5 C4 N2 N1 177.6(3)
N2 C3 N3 C2 -0.6(4)
N1 C2 N3 C3 0.3(5)
C5 C4 N4 C7 -0.5(5)
N2 C4 N4 C7 178.8(3)
C5 C4 N4 Cu1 179.3(2)
N2 C4 N4 Cu1 -1.5(4)
C8 C7 N4 C4 -1.0(5)
C12 C7 N4 C4 -179.1(3)
C8 C7 N4 Cu1 179.2(2)
C12 C7 N4 Cu1 1.2(4)
N7 Cu1 N4 C4 178(29)
N5 Cu1 N4 C4 179.2(3)
N6 Cu1 N4 C4 -85.1(3)
N1 Cu1 N4 C4 2.5(2)
N9 Cu1 N4 C4 89.7(3)
N7 Cu1 N4 C7 -2.3(14)
N5 Cu1 N4 C7 -1.0(2)
N6 Cu1 N4 C7 94.7(2)
N1 Cu1 N4 C7 -177.8(2)
N9 Cu1 N4 C7 -90.6(2)
C14 C15 N5 C12 -0.1(5)
C14 C15 N5 Cu1 178.2(3)
C11 C12 N5 C15 0.2(5)
C7 C12 N5 C15 178.4(3)
C11 C12 N5 Cu1 -178.5(3)
C7 C12 N5 Cu1 -0.3(3)
N4 Cu1 N5 C15 -177.7(3)
N7 Cu1 N5 C15 2.1(3)
N6 Cu1 N5 C15 81.5(3)
N1 Cu1 N5 C15 -170.3(3)
N9 Cu1 N5 C15 -72.5(3)
N4 Cu1 N5 C12 0.7(2)
N7 Cu1 N5 C12 -179.5(2)
N6 Cu1 N5 C12 -100.0(2)
N1 Cu1 N5 C12 8.2(4)
N9 Cu1 N5 C12 105.9(2)
C28 C29 N6 C23 -0.8(6)
C28 C29 N6 Cu1 178.8(3)
C24 C23 N6 C29 -1.7(5)
C22 C23 N6 C29 176.3(3)
C24 C23 N6 Cu1 178.6(3)
C22 C23 N6 Cu1 -3.3(4)
N4 Cu1 N6 C29 10.8(4)
N7 Cu1 N6 C29 -174.2(4)
N5 Cu1 N6 C29 92.0(4)
N1 Cu1 N6 C29 -64.4(4)
N9 Cu1 N6 C29 -158.2(3)
N4 Cu1 N6 C23 -169.5(2)
N7 Cu1 N6 C23 5.4(2)
N5 Cu1 N6 C23 -88.3(2)
N1 Cu1 N6 C23 115.2(2)
N9 Cu1 N6 C23 21.4(4)
N8 C18 N7 C22 179.4(3)
C19 C18 N7 C22 0.9(5)
N8 C18 N7 Cu1 -8.3(4)
C19 C18 N7 Cu1 173.2(3)
C21 C22 N7 C18 -2.1(5)
C23 C22 N7 C18 -179.9(3)
C21 C22 N7 Cu1 -174.9(3)
C23 C22 N7 Cu1 7.2(4)
N4 Cu1 N7 C18 -81.2(13)
N5 Cu1 N7 C18 -82.5(3)
N6 Cu1 N7 C18 -179.2(3)
N1 Cu1 N7 C18 94.2(3)
N9 Cu1 N7 C18 8.5(3)
N4 Cu1 N7 C22 91.2(13)
N5 Cu1 N7 C22 89.9(2)
N6 Cu1 N7 C22 -6.8(2)
N1 Cu1 N7 C22 -93.5(2)
N9 Cu1 N7 C22 -179.2(3)
N10 C17 N8 N9 -0.6(4)
N10 C17 N8 C18 176.5(3)
N7 C18 N8 C17 -176.3(4)
C19 C18 N8 C17 2.2(6)
N7 C18 N8 N9 0.6(4)
C19 C18 N8 N9 179.1(3)
N10 C16 N9 N8 0.6(4)
N10 C16 N9 Cu1 175.2(4)
C17 N8 N9 C16 0.0(4)
C18 N8 N9 C16 -177.5(3)
C17 N8 N9 Cu1 -177.3(2)
C18 N8 N9 Cu1 5.3(3)
N4 Cu1 N9 C16 -6.4(6)
N7 Cu1 N9 C16 178.8(6)
N5 Cu1 N9 C16 -86.6(5)
N6 Cu1 N9 C16 162.5(5)
N1 Cu1 N9 C16 68.8(5)
N4 Cu1 N9 N8 168.1(2)
N7 Cu1 N9 N8 -6.7(2)
N5 Cu1 N9 N8 87.9(2)
N6 Cu1 N9 N8 -23.0(4)
N1 Cu1 N9 N8 -116.7(2)
N8 C17 N10 C16 0.9(5)
N9 C16 N10 C17 -1.0(5)
